data_7120408
loop_
_publ_author_name
'Mao, Xiao Feng'
'Zhu, Xiao-Ping'
'Li, Deng Yuan'
'Jiang, Liang-Liang'
'Liu, Pei Nian'

_publ_section_title
;
 Cascade reaction of alkynols and 1-(2-aminophenyl)prop-2-ynols to form a
 fused 5,5,6-tricyclic system: formation of four bonds in a single
 reaction
;
_journal_name_full 'Chem. Commun.'
_journal_paper_doi 10.1039/C7CC04126H
_journal_year 2017
_chemical_formula_sum 'C38 H31 N O4 S'
_chemical_formula_weight 597.70
_chemical_name_systematic
; 
 ? 
;
_space_group_crystal_system monoclinic
_space_group_IT_number 15
_space_group_name_Hall '-C 2yc'
_space_group_name_H-M_alt 'C 1 2/c 1'
_symmetry_space_group_name_Hall '-C 2yc'
_symmetry_space_group_name_H-M 'C 1 2/c 1'
_atom_sites_solution_hydrogens geom
_audit_creation_method SHELXL-2013
_audit_update_record
;
2017-05-26 deposited with the CCDC.
2017-07-10 downloaded from the CCDC.
;
_cell_angle_alpha 90
_cell_angle_beta 126.844(3)
_cell_angle_gamma 90
_cell_formula_units_Z 8
_cell_length_a 35.535(6)
_cell_length_b 8.3152(14)
_cell_length_c 26.015(4)
_cell_measurement_reflns_used 3232
_cell_measurement_temperature 293(2)
_cell_measurement_theta_max 46.520
_cell_measurement_theta_min 5.104
_cell_volume 6151.6(18)
_computing_cell_refinement 'Bruker SMART'
_computing_data_collection 'Bruker SMART'
_computing_data_reduction 'Bruker SHELXTL'
_computing_molecular_graphics 'Bruker SHELXTL'
_computing_publication_material 'Bruker SHELXTL'
_computing_structure_refinement 'SHELXL-2013 (Sheldrick, 2013)'
_computing_structure_solution 'Bruker SHELXTL'
_diffrn_ambient_temperature 293(2)
_diffrn_measured_fraction_theta_full 1.000
_diffrn_measured_fraction_theta_max 1.000
_diffrn_measurement_device_type 'CCD area detector'
_diffrn_measurement_method 'phi and omega scans'
_diffrn_radiation_type MoK\a
_diffrn_radiation_wavelength 0.71073
_diffrn_reflns_av_R_equivalents 0.0458
_diffrn_reflns_av_unetI/netI 0.0509
_diffrn_reflns_Laue_measured_fraction_full 1.000
_diffrn_reflns_Laue_measured_fraction_max 1.000
_diffrn_reflns_limit_h_max 43
_diffrn_reflns_limit_h_min -41
_diffrn_reflns_limit_k_max 9
_diffrn_reflns_limit_k_min -10
_diffrn_reflns_limit_l_max 32
_diffrn_reflns_limit_l_min -32
_diffrn_reflns_number 18014
_diffrn_reflns_point_group_measured_fraction_full 1.000
_diffrn_reflns_point_group_measured_fraction_max 1.000
_diffrn_reflns_theta_full 25.242
_diffrn_reflns_theta_max 25.999
_diffrn_reflns_theta_min 1.432
_exptl_absorpt_coefficient_mu 0.148
_exptl_absorpt_correction_T_max 0.7456
_exptl_absorpt_correction_T_min 0.6283
_exptl_absorpt_correction_type multi-scan
_exptl_absorpt_process_details sadabs
_exptl_crystal_colour colorless
_exptl_crystal_density_diffrn 1.291
_exptl_crystal_description prismatic
_exptl_crystal_F_000 2512
_exptl_crystal_size_max 0.210
_exptl_crystal_size_mid 0.170
_exptl_crystal_size_min 0.140
_refine_diff_density_max 0.235
_refine_diff_density_min -0.275
_refine_diff_density_rms 0.040
_refine_ls_extinction_method none
_refine_ls_goodness_of_fit_ref 1.035
_refine_ls_hydrogen_treatment constr
_refine_ls_matrix_type full
_refine_ls_number_parameters 399
_refine_ls_number_reflns 6046
_refine_ls_number_restraints 0
_refine_ls_restrained_S_all 1.035
_refine_ls_R_factor_all 0.0750
_refine_ls_R_factor_gt 0.0477
_refine_ls_shift/su_max 0.001
_refine_ls_shift/su_mean 0.000
_refine_ls_structure_factor_coef Fsqd
_refine_ls_weighting_details 'w=1/[\s^2^(Fo^2^)+(0.0744P)^2^] where P=(Fo^2^+2Fc^2^)/3'
_refine_ls_weighting_scheme calc
_refine_ls_wR_factor_gt 0.1245
_refine_ls_wR_factor_ref 0.1392
_reflns_Friedel_coverage 0.000
_reflns_number_gt 4147
_reflns_number_total 6046
_reflns_threshold_expression 'I > 2\s(I)'
_cod_data_source_file c7cc04126h2.cif
_cod_data_source_block cd15042
_cod_original_cell_volume 6151.8(18)
_cod_database_code 7120408
_shelx_space_group_comment
; 
The symmetry employed for this shelxl refinement is uniquely defined 
by the following loop, which should always be used as a source of 
symmetry information in preference to the above space-group names. 
They are only intended as comments. 
;
_shelx_estimated_absorpt_t_min 0.970
_shelx_estimated_absorpt_t_max 0.980
_shelxl_version_number 2013-4

loop_
_space_group_symop_operation_xyz
'x, y, z'
'-x, y, -z+1/2'
'x+1/2, y+1/2, z'
'-x+1/2, y+1/2, -z+1/2'
'-x, -y, -z'
'x, -y, z-1/2'
'-x+1/2, -y+1/2, -z'
'x+1/2, -y+1/2, z-1/2'

loop_
_atom_site_label
_atom_site_type_symbol
_atom_site_fract_x
_atom_site_fract_y
_atom_site_fract_z
_atom_site_U_iso_or_equiv
_atom_site_adp_type
_atom_site_occupancy
_atom_site_site_symmetry_order
_atom_site_calc_flag
_atom_site_refinement_flags_posn
_atom_site_refinement_flags_adp
S1 S 0.16711(2) -0.02816(7) 0.37662(2) 0.05080(18) Uani 1 1 d . .
N1 N 0.14180(5) -0.05406(19) 0.29980(7) 0.0470(4) Uani 1 1 d . .
O1 O 0.03378(4) 0.11325(16) 0.21900(6) 0.0452(3) Uani 1 1 d . .
O2 O 0.13975(6) 0.4120(2) -0.00365(10) 0.0843(6) Uani 1 1 d . .
O3 O 0.13056(5) 0.01596(19) 0.38137(7) 0.0619(4) Uani 1 1 d . .
O4 O 0.19461(5) -0.16781(19) 0.40854(7) 0.0682(4) Uani 1 1 d . .
C1 C 0.00354(6) 0.1683(2) 0.09227(9) 0.0405(4) Uani 1 1 d . .
C2 C -0.01225(7) 0.2373(3) 0.03321(10) 0.0520(5) Uani 1 1 d . .
H2 H 0.0091 0.2554 0.0243 0.062 Uiso 1 1 calc R U
C3 C -0.05831(8) 0.2784(3) -0.01135(11) 0.0609(6) Uani 1 1 d . .
H3 H -0.0679 0.3251 -0.0499 0.073 Uiso 1 1 calc R U
C4 C -0.09047(8) 0.2514(3) 0.00036(11) 0.0661(6) Uani 1 1 d . .
H4 H -0.1220 0.2755 -0.0309 0.079 Uiso 1 1 calc R U
C5 C -0.07609(7) 0.1890(3) 0.05811(11) 0.0584(6) Uani 1 1 d . .
H5 H -0.0980 0.1730 0.0662 0.070 Uiso 1 1 calc R U
C6 C -0.02951(7) 0.1492(2) 0.10480(9) 0.0445(5) Uani 1 1 d . .
C7 C -0.01520(7) 0.0935(3) 0.16915(9) 0.0508(5) Uani 1 1 d . .
H7A H -0.0329 0.1534 0.1802 0.061 Uiso 1 1 calc R U
H7B H -0.0233 -0.0193 0.1663 0.061 Uiso 1 1 calc R U
C8 C 0.06127(6) 0.0398(2) 0.20167(8) 0.0385(4) Uani 1 1 d . .
C9 C 0.05281(6) 0.1251(2) 0.14413(9) 0.0389(4) Uani 1 1 d . .
C10 C 0.09346(6) 0.1596(2) 0.15323(9) 0.0421(4) Uani 1 1 d . .
C11 C 0.13524(7) 0.1218(2) 0.22149(9) 0.0468(5) Uani 1 1 d . .
H11 H 0.1559 0.2156 0.2413 0.056 Uiso 1 1 calc R U
C12 C 0.11346(6) 0.0808(2) 0.25600(9) 0.0423(5) Uani 1 1 d . .
H12 H 0.1154 0.1738 0.2806 0.051 Uiso 1 1 calc R U
C13 C 0.16651(7) -0.1231(3) 0.27748(9) 0.0493(5) Uani 1 1 d . .
C14 C 0.16322(7) -0.0264(3) 0.23200(10) 0.0501(5) Uani 1 1 d . .
C15 C 0.18406(8) -0.0746(4) 0.20330(12) 0.0722(7) Uani 1 1 d . .
H15 H 0.1821 -0.0102 0.1726 0.087 Uiso 1 1 calc R U
C16 C 0.20757(9) -0.2189(4) 0.22094(14) 0.0878(9) Uani 1 1 d . .
H16 H 0.2221 -0.2514 0.2026 0.105 Uiso 1 1 calc R U
C17 C 0.20971(9) -0.3159(4) 0.26568(13) 0.0831(8) Uani 1 1 d . .
H17 H 0.2256 -0.4135 0.2768 0.100 Uiso 1 1 calc R U
C18 C 0.18872(8) -0.2709(3) 0.29430(11) 0.0665(6) Uani 1 1 d . .
H18 H 0.1895 -0.3374 0.3237 0.080 Uiso 1 1 calc R U
C19 C 0.05213(6) -0.1400(2) 0.19339(9) 0.0439(5) Uani 1 1 d . .
C20 C 0.04574(9) -0.2241(3) 0.14300(12) 0.0653(6) Uani 1 1 d . .
H20 H 0.0461 -0.1702 0.1120 0.078 Uiso 1 1 calc R U
C21 C 0.03883(12) -0.3888(3) 0.13869(15) 0.0949(10) Uani 1 1 d . .
H21 H 0.0344 -0.4451 0.1046 0.114 Uiso 1 1 calc R U
C22 C 0.03843(11) -0.4688(3) 0.18402(15) 0.0872(9) Uani 1 1 d . .
H22 H 0.0340 -0.5796 0.1809 0.105 Uiso 1 1 calc R U
C23 C 0.04455(9) -0.3867(3) 0.23405(13) 0.0705(7) Uani 1 1 d . .
H23 H 0.0445 -0.4416 0.2651 0.085 Uiso 1 1 calc R U
C24 C 0.05083(8) -0.2229(3) 0.23827(10) 0.0556(6) Uani 1 1 d . .
H24 H 0.0542 -0.1671 0.2718 0.067 Uiso 1 1 calc R U
C25 C 0.10317(6) 0.2263(2) 0.10977(9) 0.0444(5) Uani 1 1 d . .
C26 C 0.13615(8) 0.3484(3) 0.13039(11) 0.0612(6) Uani 1 1 d . .
H26 H 0.1509 0.3921 0.1711 0.073 Uiso 1 1 calc R U
C27 C 0.14734(8) 0.4055(3) 0.09144(12) 0.0692(7) Uani 1 1 d . .
H27 H 0.1695 0.4870 0.1064 0.083 Uiso 1 1 calc R U
C28 C 0.12644(8) 0.3446(3) 0.03115(12) 0.0586(6) Uani 1 1 d . .
C29 C 0.09475(8) 0.2224(3) 0.01014(11) 0.0588(6) Uani 1 1 d . .
H29 H 0.0804 0.1795 -0.0307 0.071 Uiso 1 1 calc R U
C30 C 0.08387(7) 0.1621(3) 0.04949(10) 0.0532(5) Uani 1 1 d . .
H30 H 0.0631 0.0763 0.0351 0.064 Uiso 1 1 calc R U
C31 C 0.11339(12) 0.3725(4) -0.06980(15) 0.1052(11) Uani 1 1 d . .
H31A H 0.1171 0.2602 -0.0743 0.158 Uiso 1 1 calc R U
H31B H 0.1245 0.4351 -0.0893 0.158 Uiso 1 1 calc R U
H31C H 0.0808 0.3954 -0.0906 0.158 Uiso 1 1 calc R U
C32 C 0.20420(7) 0.1372(3) 0.39983(9) 0.0467(5) Uani 1 1 d . .
C33 C 0.24551(8) 0.1207(3) 0.40635(12) 0.0724(7) Uani 1 1 d . .
H33 H 0.2546 0.0212 0.4009 0.087 Uiso 1 1 calc R U
C34 C 0.27306(8) 0.2554(4) 0.42115(13) 0.0816(8) Uani 1 1 d . .
H34 H 0.3007 0.2447 0.4250 0.098 Uiso 1 1 calc R U
C35 C 0.26147(7) 0.4036(3) 0.43040(10) 0.0599(6) Uani 1 1 d . .
C36 C 0.22093(8) 0.4159(3) 0.42538(11) 0.0618(6) Uani 1 1 d . .
H36 H 0.2126 0.5146 0.4328 0.074 Uiso 1 1 calc R U
C37 C 0.19218(7) 0.2844(3) 0.40953(10) 0.0570(6) Uani 1 1 d . .
H37 H 0.1645 0.2959 0.4054 0.068 Uiso 1 1 calc R U
C38 C 0.29272(9) 0.5472(4) 0.44683(12) 0.0842(8) Uani 1 1 d . .
H38A H 0.2793 0.6401 0.4521 0.126 Uiso 1 1 calc R U
H38B H 0.2954 0.5662 0.4128 0.126 Uiso 1 1 calc R U
H38C H 0.3233 0.5267 0.4860 0.126 Uiso 1 1 calc R U

loop_
_atom_site_aniso_label
_atom_site_aniso_U_11
_atom_site_aniso_U_22
_atom_site_aniso_U_33
_atom_site_aniso_U_23
_atom_site_aniso_U_13
_atom_site_aniso_U_12
S1 0.0544(3) 0.0533(4) 0.0472(3) 0.0077(2) 0.0318(3) 0.0068(3)
N1 0.0514(10) 0.0417(10) 0.0468(10) 0.0018(7) 0.0288(8) 0.0059(8)
O1 0.0502(8) 0.0470(8) 0.0468(8) -0.0030(6) 0.0336(7) 0.0026(6)
O2 0.1045(14) 0.0798(13) 0.1104(15) 0.0203(11) 0.0867(13) 0.0003(10)
O3 0.0633(9) 0.0751(11) 0.0623(10) 0.0043(8) 0.0456(8) 0.0011(8)
O4 0.0813(11) 0.0582(10) 0.0599(10) 0.0190(8) 0.0395(9) 0.0195(9)
C1 0.0446(11) 0.0353(11) 0.0445(11) -0.0052(8) 0.0282(9) -0.0027(9)
C2 0.0527(12) 0.0570(14) 0.0535(13) 0.0015(10) 0.0357(11) 0.0007(10)
C3 0.0570(14) 0.0725(17) 0.0494(13) 0.0133(11) 0.0298(11) 0.0121(12)
C4 0.0482(13) 0.0791(18) 0.0620(15) 0.0104(12) 0.0282(12) 0.0099(12)
C5 0.0466(12) 0.0637(15) 0.0686(15) 0.0044(12) 0.0366(12) 0.0035(11)
C6 0.0450(11) 0.0413(12) 0.0501(12) -0.0021(9) 0.0300(10) -0.0008(9)
C7 0.0464(12) 0.0590(14) 0.0559(13) 0.0029(10) 0.0354(11) 0.0020(10)
C8 0.0436(10) 0.0371(11) 0.0426(11) -0.0034(8) 0.0300(9) -0.0023(8)
C9 0.0452(11) 0.0327(11) 0.0438(11) -0.0057(8) 0.0293(9) -0.0031(8)
C10 0.0456(11) 0.0338(10) 0.0481(12) -0.0011(8) 0.0287(10) -0.0023(8)
C11 0.0432(11) 0.0451(12) 0.0508(12) -0.0016(9) 0.0275(10) -0.0076(9)
C12 0.0458(11) 0.0347(11) 0.0422(11) -0.0019(8) 0.0241(9) -0.0001(9)
C13 0.0446(11) 0.0502(13) 0.0482(12) -0.0033(10) 0.0252(10) 0.0031(10)
C14 0.0403(11) 0.0600(14) 0.0472(12) -0.0008(10) 0.0248(10) 0.0004(10)
C15 0.0586(14) 0.099(2) 0.0669(15) 0.0089(14) 0.0417(13) 0.0152(14)
C16 0.0746(18) 0.120(3) 0.0775(19) -0.0024(17) 0.0500(16) 0.0274(18)
C17 0.0802(18) 0.084(2) 0.0759(18) -0.0051(15) 0.0420(16) 0.0309(15)
C18 0.0697(15) 0.0590(16) 0.0608(15) 0.0029(11) 0.0337(13) 0.0153(12)
C19 0.0463(11) 0.0390(12) 0.0512(12) -0.0044(9) 0.0319(10) -0.0048(9)
C20 0.0971(18) 0.0463(14) 0.0782(16) -0.0141(11) 0.0663(15) -0.0155(12)
C21 0.161(3) 0.0510(17) 0.117(2) -0.0312(15) 0.107(2) -0.0287(17)
C22 0.128(2) 0.0377(14) 0.126(2) -0.0121(15) 0.092(2) -0.0166(15)
C23 0.0932(18) 0.0486(15) 0.0878(18) 0.0046(13) 0.0640(16) -0.0087(13)
C24 0.0740(15) 0.0434(13) 0.0627(14) -0.0031(10) 0.0481(13) -0.0070(11)
C25 0.0410(10) 0.0418(12) 0.0527(12) 0.0052(9) 0.0293(10) -0.0006(9)
C26 0.0592(14) 0.0598(15) 0.0569(14) 0.0032(11) 0.0307(12) -0.0151(11)
C27 0.0576(14) 0.0657(16) 0.0783(18) 0.0121(13) 0.0375(13) -0.0163(12)
C28 0.0647(14) 0.0517(14) 0.0800(17) 0.0159(12) 0.0544(14) 0.0086(12)
C29 0.0731(15) 0.0535(14) 0.0714(15) 0.0012(11) 0.0548(13) 0.0033(12)
C30 0.0587(13) 0.0464(13) 0.0679(15) -0.0035(10) 0.0452(12) -0.0077(10)
C31 0.158(3) 0.103(3) 0.114(3) 0.0213(19) 0.114(3) 0.012(2)
C32 0.0408(11) 0.0565(14) 0.0380(11) 0.0019(9) 0.0211(9) 0.0074(10)
C33 0.0511(14) 0.0805(19) 0.0827(17) -0.0208(14) 0.0385(13) 0.0012(13)
C34 0.0463(14) 0.105(2) 0.094(2) -0.0293(17) 0.0422(14) -0.0114(15)
C35 0.0472(13) 0.0756(17) 0.0408(12) 0.0000(11) 0.0177(10) -0.0067(12)
C36 0.0628(15) 0.0526(15) 0.0640(15) 0.0038(11) 0.0349(12) 0.0050(12)
C37 0.0518(13) 0.0608(15) 0.0618(14) 0.0054(11) 0.0359(12) 0.0097(11)
C38 0.0673(16) 0.094(2) 0.0661(17) -0.0058(14) 0.0268(14) -0.0249(15)

loop_
_atom_type_symbol
_atom_type_description
_atom_type_scat_dispersion_real
_atom_type_scat_dispersion_imag
_atom_type_scat_source
C C 0.0033 0.0016 'International Tables Vol C Tables 4.2.6.8 and 6.1.1.4'
H H 0.0000 0.0000 'International Tables Vol C Tables 4.2.6.8 and 6.1.1.4'
N N 0.0061 0.0033 'International Tables Vol C Tables 4.2.6.8 and 6.1.1.4'
O O 0.0106 0.0060 'International Tables Vol C Tables 4.2.6.8 and 6.1.1.4'
S S 0.1246 0.1234 'International Tables Vol C Tables 4.2.6.8 and 6.1.1.4'

loop_
_geom_angle_atom_site_label_1
_geom_angle_atom_site_label_2
_geom_angle_atom_site_label_3
_geom_angle
O4 S1 O3 120.21(9)
O4 S1 N1 106.67(9)
O3 S1 N1 106.09(9)
O4 S1 C32 109.27(10)
O3 S1 C32 107.83(10)
N1 S1 C32 105.88(9)
C13 N1 C12 106.94(15)
C13 N1 S1 121.67(13)
C12 N1 S1 117.42(12)
C7 O1 C8 110.80(14)
C28 O2 C31 118.0(2)
C6 C1 C2 117.37(17)
C6 C1 C9 117.33(16)
C2 C1 C9 125.14(16)
C3 C2 C1 121.35(17)
C3 C2 H2 119.3
C1 C2 H2 119.3
C2 C3 C4 120.5(2)
C2 C3 H3 119.8
C4 C3 H3 119.8
C5 C4 C3 119.7(2)
C5 C4 H4 120.1
C3 C4 H4 120.1
C4 C5 C6 121.22(19)
C4 C5 H5 119.4
C6 C5 H5 119.4
C5 C6 C1 119.74(18)
C5 C6 C7 118.69(17)
C1 C6 C7 121.51(17)
O1 C7 C6 113.03(15)
O1 C7 H7A 109.0
C6 C7 H7A 109.0
O1 C7 H7B 109.0
C6 C7 H7B 109.0
H7A C7 H7B 107.8
O1 C8 C9 110.02(14)
O1 C8 C19 109.63(14)
C9 C8 C19 114.97(15)
O1 C8 C12 106.70(14)
C9 C8 C12 102.56(14)
C19 C8 C12 112.49(15)
C10 C9 C1 131.90(17)
C10 C9 C8 111.69(16)
C1 C9 C8 116.12(15)
C9 C10 C25 131.66(17)
C9 C10 C11 110.84(16)
C25 C10 C11 117.50(15)
C14 C11 C10 117.39(16)
C14 C11 C12 102.85(16)
C10 C11 C12 104.38(14)
C14 C11 H11 110.6
C10 C11 H11 110.6
C12 C11 H11 110.6
N1 C12 C11 105.62(15)
N1 C12 C8 115.09(15)
C11 C12 C8 105.23(14)
N1 C12 H12 110.2
C11 C12 H12 110.2
C8 C12 H12 110.2
C14 C13 C18 122.00(19)
C14 C13 N1 110.94(18)
C18 C13 N1 126.95(19)
C13 C14 C15 119.7(2)
C13 C14 C11 109.99(16)
C15 C14 C11 130.3(2)
C16 C15 C14 119.1(2)
C16 C15 H15 120.5
C14 C15 H15 120.5
C15 C16 C17 120.5(2)
C15 C16 H16 119.8
C17 C16 H16 119.8
C16 C17 C18 121.4(2)
C16 C17 H17 119.3
C18 C17 H17 119.3
C13 C18 C17 117.4(2)
C13 C18 H18 121.3
C17 C18 H18 121.3
C20 C19 C24 118.74(19)
C20 C19 C8 122.26(17)
C24 C19 C8 119.00(17)
C19 C20 C21 119.9(2)
C19 C20 H20 120.0
C21 C20 H20 120.0
C22 C21 C20 120.5(2)
C22 C21 H21 119.8
C20 C21 H21 119.8
C21 C22 C23 120.1(2)
C21 C22 H22 119.9
C23 C22 H22 119.9
C22 C23 C24 119.8(2)
C22 C23 H23 120.1
C24 C23 H23 120.1
C23 C24 C19 120.9(2)
C23 C24 H24 119.5
C19 C24 H24 119.5
C30 C25 C26 116.57(17)
C30 C25 C10 122.56(18)
C26 C25 C10 120.58(18)
C27 C26 C25 121.1(2)
C27 C26 H26 119.5
C25 C26 H26 119.5
C28 C27 C26 121.2(2)
C28 C27 H27 119.4
C26 C27 H27 119.4
C29 C28 C27 119.04(19)
C29 C28 O2 124.7(2)
C27 C28 O2 116.2(2)
C28 C29 C30 120.1(2)
C28 C29 H29 119.9
C30 C29 H29 119.9
C29 C30 C25 121.9(2)
C29 C30 H30 119.1
C25 C30 H30 119.1
O2 C31 H31A 109.5
O2 C31 H31B 109.5
H31A C31 H31B 109.5
O2 C31 H31C 109.5
H31A C31 H31C 109.5
H31B C31 H31C 109.5
C37 C32 C33 119.5(2)
C37 C32 S1 120.97(15)
C33 C32 S1 119.46(17)
C32 C33 C34 118.5(2)
C32 C33 H33 120.7
C34 C33 H33 120.7
C35 C34 C33 122.8(2)
C35 C34 H34 118.6
C33 C34 H34 118.6
C34 C35 C36 117.5(2)
C34 C35 C38 121.1(2)
C36 C35 C38 121.4(2)
C35 C36 C37 121.1(2)
C35 C36 H36 119.4
C37 C36 H36 119.4
C32 C37 C36 120.45(19)
C32 C37 H37 119.8
C36 C37 H37 119.8
C35 C38 H38A 109.5
C35 C38 H38B 109.5
H38A C38 H38B 109.5
C35 C38 H38C 109.5
H38A C38 H38C 109.5
H38B C38 H38C 109.5

loop_
_geom_bond_atom_site_label_1
_geom_bond_atom_site_label_2
_geom_bond_distance
S1 O4 1.4212(15)
S1 O3 1.4242(14)
S1 N1 1.6414(17)
S1 C32 1.743(2)
N1 C13 1.432(2)
N1 C12 1.482(2)
O1 C7 1.425(2)
O1 C8 1.434(2)
O2 C28 1.368(2)
O2 C31 1.419(3)
C1 C6 1.404(2)
C1 C2 1.404(3)
C1 C9 1.477(3)
C2 C3 1.365(3)
C2 H2 0.9300
C3 C4 1.367(3)
C3 H3 0.9300
C4 C5 1.366(3)
C4 H4 0.9300
C5 C6 1.383(3)
C5 H5 0.9300
C6 C7 1.501(3)
C7 H7A 0.9700
C7 H7B 0.9700
C8 C9 1.515(2)
C8 C19 1.518(3)
C8 C12 1.552(3)
C9 C10 1.347(2)
C10 C25 1.474(3)
C10 C11 1.515(3)
C11 C14 1.502(3)
C11 C12 1.534(3)
C11 H11 0.9800
C12 H12 0.9800
C13 C14 1.377(3)
C13 C18 1.382(3)
C14 C15 1.389(3)
C15 C16 1.374(4)
C15 H15 0.9300
C16 C17 1.380(4)
C16 H16 0.9300
C17 C18 1.385(3)
C17 H17 0.9300
C18 H18 0.9300
C19 C20 1.379(3)
C19 C24 1.380(3)
C20 C21 1.383(3)
C20 H20 0.9300
C21 C22 1.362(4)
C21 H21 0.9300
C22 C23 1.367(3)
C22 H22 0.9300
C23 C24 1.374(3)
C23 H23 0.9300
C24 H24 0.9300
C25 C30 1.387(3)
C25 C26 1.392(3)
C26 C27 1.376(3)
C26 H26 0.9300
C27 C28 1.368(3)
C27 H27 0.9300
C28 C29 1.364(3)
C29 C30 1.387(3)
C29 H29 0.9300
C30 H30 0.9300
C31 H31A 0.9600
C31 H31B 0.9600
C31 H31C 0.9600
C32 C37 1.368(3)
C32 C33 1.380(3)
C33 C34 1.382(3)
C33 H33 0.9300
C34 C35 1.365(3)
C34 H34 0.9300
C35 C36 1.370(3)
C35 C38 1.508(3)
C36 C37 1.380(3)
C36 H36 0.9300
C37 H37 0.9300
C38 H38A 0.9600
C38 H38B 0.9600
C38 H38C 0.9600

loop_
_geom_torsion_atom_site_label_1
_geom_torsion_atom_site_label_2
_geom_torsion_atom_site_label_3
_geom_torsion_atom_site_label_4
_geom_torsion
O4 S1 N1 C13 -40.96(18)
O3 S1 N1 C13 -170.23(15)
C32 S1 N1 C13 75.36(17)
O4 S1 N1 C12 -175.85(13)
O3 S1 N1 C12 54.87(15)
C32 S1 N1 C12 -59.54(15)
C6 C1 C2 C3 -2.5(3)
C9 C1 C2 C3 -177.82(19)
C1 C2 C3 C4 -0.7(4)
C2 C3 C4 C5 2.7(4)
C3 C4 C5 C6 -1.3(4)
C4 C5 C6 C1 -2.0(3)
C4 C5 C6 C7 175.2(2)
C2 C1 C6 C5 3.8(3)
C9 C1 C6 C5 179.48(18)
C2 C1 C6 C7 -173.28(19)
C9 C1 C6 C7 2.4(3)
C8 O1 C7 C6 -52.9(2)
C5 C6 C7 O1 -158.06(18)
C1 C6 C7 O1 19.0(3)
C7 O1 C8 C9 64.58(18)
C7 O1 C8 C19 -62.79(19)
C7 O1 C8 C12 175.13(14)
C6 C1 C9 C10 -163.81(19)
C2 C1 C9 C10 11.5(3)
C6 C1 C9 C8 9.4(2)
C2 C1 C9 C8 -175.31(18)
O1 C8 C9 C10 132.34(16)
C19 C8 C9 C10 -103.33(18)
C12 C8 C9 C10 19.10(19)
O1 C8 C9 C1 -42.2(2)
C19 C8 C9 C1 82.12(19)
C12 C8 C9 C1 -155.46(15)
C1 C9 C10 C25 -13.2(4)
C8 C9 C10 C25 173.34(19)
C1 C9 C10 C11 166.09(18)
C8 C9 C10 C11 -7.3(2)
C9 C10 C11 C14 105.13(19)
C25 C10 C11 C14 -75.4(2)
C9 C10 C11 C12 -7.9(2)
C25 C10 C11 C12 171.53(16)
C13 N1 C12 C11 -18.46(19)
S1 N1 C12 C11 122.47(14)
C13 N1 C12 C8 97.14(17)
S1 N1 C12 C8 -121.93(15)
C14 C11 C12 N1 18.25(19)
C10 C11 C12 N1 141.32(15)
C14 C11 C12 C8 -103.92(16)
C10 C11 C12 C8 19.15(19)
O1 C8 C12 N1 105.77(17)
C9 C8 C12 N1 -138.57(15)
C19 C8 C12 N1 -14.5(2)
O1 C8 C12 C11 -138.41(15)
C9 C8 C12 C11 -22.74(18)
C19 C8 C12 C11 101.34(16)
C12 N1 C13 C14 11.4(2)
S1 N1 C13 C14 -127.55(16)
C12 N1 C13 C18 -164.7(2)
S1 N1 C13 C18 56.4(3)
C18 C13 C14 C15 -2.2(3)
N1 C13 C14 C15 -178.50(19)
C18 C13 C14 C11 177.14(19)
N1 C13 C14 C11 0.9(2)
C10 C11 C14 C13 -125.96(18)
C12 C11 C14 C13 -12.1(2)
C10 C11 C14 C15 53.3(3)
C12 C11 C14 C15 167.2(2)
C13 C14 C15 C16 0.1(4)
C11 C14 C15 C16 -179.1(2)
C14 C15 C16 C17 1.2(4)
C15 C16 C17 C18 -0.5(4)
C14 C13 C18 C17 2.9(3)
N1 C13 C18 C17 178.5(2)
C16 C17 C18 C13 -1.5(4)
O1 C8 C19 C20 136.75(19)
C9 C8 C19 C20 12.2(3)
C12 C8 C19 C20 -104.7(2)
O1 C8 C19 C24 -44.2(2)
C9 C8 C19 C24 -168.75(17)
C12 C8 C19 C24 74.3(2)
C24 C19 C20 C21 -0.9(3)
C8 C19 C20 C21 178.2(2)
C19 C20 C21 C22 -0.2(4)
C20 C21 C22 C23 0.5(5)
C21 C22 C23 C24 0.4(4)
C22 C23 C24 C19 -1.5(4)
C20 C19 C24 C23 1.7(3)
C8 C19 C24 C23 -177.4(2)
C9 C10 C25 C30 -51.8(3)
C11 C10 C25 C30 128.9(2)
C9 C10 C25 C26 134.5(2)
C11 C10 C25 C26 -44.8(3)
C30 C25 C26 C27 2.4(3)
C10 C25 C26 C27 176.4(2)
C25 C26 C27 C28 0.1(4)
C26 C27 C28 C29 -1.5(4)
C26 C27 C28 O2 179.1(2)
C31 O2 C28 C29 11.3(3)
C31 O2 C28 C27 -169.4(2)
C27 C28 C29 C30 0.4(3)
O2 C28 C29 C30 179.7(2)
C28 C29 C30 C25 2.3(3)
C26 C25 C30 C29 -3.6(3)
C10 C25 C30 C29 -177.52(18)
O4 S1 C32 C37 -141.61(16)
O3 S1 C32 C37 -9.36(19)
N1 S1 C32 C37 103.85(17)
O4 S1 C32 C33 40.7(2)
O3 S1 C32 C33 172.90(17)
N1 S1 C32 C33 -73.89(19)
C37 C32 C33 C34 -1.5(3)
S1 C32 C33 C34 176.31(19)
C32 C33 C34 C35 0.9(4)
C33 C34 C35 C36 0.9(4)
C33 C34 C35 C38 179.7(2)
C34 C35 C36 C37 -2.0(3)
C38 C35 C36 C37 179.2(2)
C33 C32 C37 C36 0.4(3)
S1 C32 C37 C36 -177.39(16)
C35 C36 C37 C32 1.5(3)
